data_4343769
loop_
_publ_author_name
'Engel, P.'
'Guedel, H.U.'

_publ_section_title
;
 Crystal structure and polarized electronic spectrum of
 mue-hydroxo-bis(pentaaminechromium) chloride dihydrate
;
_journal_name_full 'Inorganic Chemistry'
_journal_page_first 1589
_journal_page_last 1593
_journal_volume 16
_journal_year 1977
_chemical_formula_sum 'Cl5 Cr2 H35 N10 O3'
_chemical_name_systematic '(O H (Cr (N H3)5)2) Cl5 (H2 O)2'
_space_group_IT_number 15
_symmetry_space_group_name_Hall '-C 2yc'
_symmetry_space_group_name_H-M 'C 1 2/c 1'
_cell_angle_alpha 90
_cell_angle_beta 128.1
_cell_angle_gamma 90
_cell_formula_units_Z 4
_cell_length_a 23.656
_cell_length_b 7.36
_cell_length_c 16.718
_cell_volume 2290.563
_citation_journal_id_ASTM INOCAJ
_cod_data_source_file Engel_INOCAJ_1977_581.cif
_cod_data_source_block H35Cl5Cr2N10O3
_cod_original_formula_sum 'H35 Cl5 Cr2 N10 O3'
_cod_database_code 4343769

loop_
_symmetry_equiv_pos_as_xyz
x,y,z
-x,y,-z+1/2
-x,-y,-z
x,-y,z-1/2
x+1/2,y+1/2,z
-x+1/2,y+1/2,-z+1/2
-x+1/2,-y+1/2,-z
x+1/2,-y+1/2,z-1/2

loop_
_atom_site_label
_atom_site_type_symbol
_atom_site_fract_x
_atom_site_fract_y
_atom_site_fract_z
_atom_site_occupancy
_atom_site_U_iso_or_equiv
_atom_site_attached_hydrogens
Cl3 Cl-1 0.394 0.1146 0.3512 1 0.0 0
O3 O-2 0.2368 0.2995 0.2267 0.3 0.0 2
O2 O-2 0.1073 0.1016 0.1582 0.7 0.0 2
N5 N-3 0.3558 0.2176 0.1327 1 0.0 3
Cl2 Cl-1 0.2941 0.4673 0.4576 1 0.0 0
N1 N-3 0.4357 0.2217 0.0486 1 0.0 3
O1 O-2 0.5 0.0758 0.25 1 0.0 0
N2 N-3 0.4626 -0.168 0.0881 1 0.0 3
N4 N-3 0.3798 -0.1704 0.1692 1 0.0 3
N3 N-3 0.3147 -0.0206 -0.0332 1 0.0 3
Cl1 Cl-1 0.5 0.4988 0.25 1 0.0 0
H1 H+1 0.5 0.211 0.25 1 0.0 0
Cr1 Cr+3 0.41058 0.02555 0.11247 1 0.0 0
